data_1524877
loop_
_publ_author_name
'Markiv, V.Ya.'
'Belyavina, N.N.'
'Gavrilenko, I.S.'

_publ_section_title
;
 Crystal structure and some ternary compounds in the system Sc - Cu - Ga
;
_journal_name_full 'Izvestiya Akademii Nauk SSSR, Metally'
_journal_page_first 215
_journal_page_last 217
_journal_volume 1984
_journal_year 1984
_chemical_formula_sum 'Cu36.7 Ga14.3 Sc14'
_chemical_name_systematic '(Cu36.7 Ga14.3) Sc14'
_space_group_IT_number 175
_symmetry_space_group_name_Hall '-P 6'
_symmetry_space_group_name_H-M 'P 6/m'
_cell_angle_alpha 90
_cell_angle_beta 90
_cell_angle_gamma 120
_cell_formula_units_Z 1
_cell_length_a 11.438
_cell_length_b 11.438
_cell_length_c 8.352
_cell_volume 946.284
_citation_journal_id_ASTM IZNMAQ
_cod_data_source_file Markiv_IZNMAQ_1984_1451.cif
_cod_data_source_block Cu36.7Ga14.3Sc14
_cod_original_cell_volume 946.2836
_cod_database_code 1524877

loop_
_symmetry_equiv_pos_as_xyz
x,y,z
x-y,x,z
-y,x-y,z
-x,-y,z
-x+y,-x,z
y,-x+y,z
-x,-y,-z
-x+y,-x,-z
y,-x+y,-z
x,y,-z
x-y,x,-z
-y,x-y,-z

loop_
_atom_site_label
_atom_site_type_symbol
_atom_site_fract_x
_atom_site_fract_y
_atom_site_fract_z
_atom_site_occupancy
_atom_site_U_iso_or_equiv
Sc1 Sc 0 0 0.32 1 0.0
Ga2 Ga 0.3333 0.6667 0.309 0.28 0.0
Ga6 Ga 0.125 0.469 0.144 0.28 0.0
Ga3 Ga 0.976 0.131 0 0.14 0.0
Cu6 Cu 0.125 0.469 0.144 0.72 0.0
Cu1 Cu 0.3333 0.6667 0 0.72 0.0
Sc3 Sc 0.162 0.593 0.5 1 0.0
Ga1 Ga 0.3333 0.6667 0 0.28 0.0
Cu7 Cu 0.457 0.11 0.293 0.72 0.0
Ga7 Ga 0.457 0.11 0.293 0.28 0.0
Cu3 Cu 0.976 0.131 0 0.36 0.0
Sc2 Sc 0.36 0.116 0 1 0.0
Cu5 Cu 0.258 0.207 0.243 0.72 0.0
Cu2 Cu 0.3333 0.6667 0.309 0.72 0.0
Ga5 Ga 0.258 0.207 0.243 0.28 0.0
Cu4 Cu 0.226 0.03 0.5 0.72 0.0
Ga4 Ga 0.226 0.03 0.5 0.28 0.0
